data_7030190
loop_
_publ_author_name
'Gao, Chun-Yan'
'Qiao, Xin'
'Ma, Zhong-Ying'
'Wang, Zhi-Gang'
'Lu, Jing'
'Tian, Jin-Lei'
'Xu, Jing-Yuan'
'Yan, Shi-Ping'

_publ_section_title
;
 Synthesis, characterization, DNA binding and cleavage, BSA interaction
 and anticancer activity of dinuclear zinc complexes.
;
_journal_issue 39
_journal_name_full 'Dalton transactions (Cambridge, England : 2003)'
_journal_page_first 12220
_journal_page_last 12232
_journal_paper_doi 10.1039/c2dt31306e
_journal_volume 41
_journal_year 2012
_chemical_formula_moiety 'C66 H72 Cl4 N10 O10 Zn2'
_chemical_formula_sum 'C66 H72 Cl4 N10 O10 Zn2'
_chemical_formula_weight 1437.92
_chemical_name_systematic
;
?
;
_space_group_IT_number 14
_symmetry_cell_setting monoclinic
_symmetry_space_group_name_Hall '-P 2yn'
_symmetry_space_group_name_H-M 'P 1 21/n 1'
_atom_sites_solution_hydrogens geom
_atom_sites_solution_primary direct
_atom_sites_solution_secondary difmap
_audit_creation_method SHELXL-97
_cell_angle_alpha 90.00
_cell_angle_beta 97.16(3)
_cell_angle_gamma 90.00
_cell_formula_units_Z 2
_cell_length_a 14.703(3)
_cell_length_b 11.830(2)
_cell_length_c 18.743(4)
_cell_measurement_reflns_used 9195
_cell_measurement_temperature 113(2)
_cell_measurement_theta_max 27.9464
_cell_measurement_theta_min 1.8786
_cell_volume 3234.7(11)
_computing_cell_refinement 'Bruker XSCANS'
_computing_data_collection 'Bruker XSCANS'
_computing_data_reduction 'Bruker SHELXTL'
_computing_molecular_graphics 'Bruker SHELXTL'
_computing_publication_material 'Bruker SHELXTL'
_computing_structure_refinement 'SHELXL-97 (Sheldrick, 1997)'
_computing_structure_solution 'SHELXS-97 (Sheldrick, 1990)'
_diffrn_ambient_temperature 113(2)
_diffrn_measured_fraction_theta_full 0.998
_diffrn_measured_fraction_theta_max 0.998
_diffrn_measurement_device_type 'Bruker P4'
_diffrn_measurement_method '\w scans'
_diffrn_radiation_monochromator graphite
_diffrn_radiation_source 'fine-focus sealed tube'
_diffrn_radiation_type MoK\a
_diffrn_radiation_wavelength 0.71073
_diffrn_reflns_av_R_equivalents 0.0441
_diffrn_reflns_av_sigmaI/netI 0.0423
_diffrn_reflns_limit_h_max 17
_diffrn_reflns_limit_h_min -17
_diffrn_reflns_limit_k_max 14
_diffrn_reflns_limit_k_min -14
_diffrn_reflns_limit_l_max 22
_diffrn_reflns_limit_l_min -21
_diffrn_reflns_number 22309
_diffrn_reflns_theta_full 25.50
_diffrn_reflns_theta_max 25.50
_diffrn_reflns_theta_min 1.88
_exptl_absorpt_coefficient_mu 0.974
_exptl_absorpt_correction_T_max 0.890
_exptl_absorpt_correction_T_min 0.792
_exptl_absorpt_correction_type multi-scan
_exptl_absorpt_process_details CrystalClear
_exptl_crystal_colour colorless
_exptl_crystal_density_diffrn 1.476
_exptl_crystal_density_method 'not measured'
_exptl_crystal_description Prism
_exptl_crystal_F_000 1492
_exptl_crystal_size_max 0.40
_exptl_crystal_size_mid 0.20
_exptl_crystal_size_min 0.12
_refine_diff_density_max 3.167
_refine_diff_density_min -1.016
_refine_diff_density_rms 0.103
_refine_ls_extinction_method none
_refine_ls_goodness_of_fit_ref 1.041
_refine_ls_hydrogen_treatment constr
_refine_ls_matrix_type full
_refine_ls_number_parameters 417
_refine_ls_number_reflns 6031
_refine_ls_number_restraints 0
_refine_ls_restrained_S_all 1.041
_refine_ls_R_factor_all 0.0758
_refine_ls_R_factor_gt 0.0663
_refine_ls_shift/su_max 0.001
_refine_ls_shift/su_mean 0.000
_refine_ls_structure_factor_coef Fsqd
_refine_ls_weighting_details 'calc w=1/[\s^2^(Fo^2^)+(0.0977P)^2^+7.5024P] where P=(Fo^2^+2Fc^2^)/3'
_refine_ls_weighting_scheme calc
_refine_ls_wR_factor_gt 0.1715
_refine_ls_wR_factor_ref 0.1797
_reflns_number_gt 5138
_reflns_number_total 6031
_reflns_threshold_expression >2sigma(I)
_cod_data_source_file c2dt31306e.txt
_cod_data_source_block aa
_cod_depositor_comments
;
The following automatic conversions were performed:

'_symmetry_cell_setting' value 'Monoclinic' changed to 'monoclinic'
according to
/usr/data/users/saulius/automatic-downloads/retrospective/RSC/lib/dictionaries/cif_core.dic
dictionary named 'cif_core.dic' version 2.4.2 from 2011-04-26.

Automatic conversion script
Id: cif_fix_values 2281 2013-09-26 08:29:07Z andrius 
;
_cod_original_cell_volume 3234.6(11)
_cod_original_sg_symbol_H-M P21/n
_cod_database_code 7030190

loop_
_symmetry_equiv_pos_as_xyz
'x, y, z'
'-x+1/2, y+1/2, -z+1/2'
'-x, -y, -z'
'x-1/2, -y-1/2, z-1/2'

loop_
_atom_site_label
_atom_site_type_symbol
_atom_site_fract_x
_atom_site_fract_y
_atom_site_fract_z
_atom_site_U_iso_or_equiv
_atom_site_adp_type
_atom_site_occupancy
_atom_site_symmetry_multiplicity
_atom_site_calc_flag
_atom_site_refinement_flags
Zn1 Zn 0.32877(3) 0.64952(4) 0.13705(2) 0.02545(18) Uani 1 1 d .
C1 C 0.2121(3) 1.1920(4) 0.0154(2) 0.0303(9) Uani 1 1 d .
H1A H 0.2474 1.2599 0.0281 0.036 Uiso 1 1 calc R
H1B H 0.2248 1.1690 -0.0321 0.036 Uiso 1 1 calc R
C2 C 0.3329(3) 1.0527(3) 0.0665(2) 0.0267(9) Uani 1 1 d .
H2 H 0.3692 1.0798 0.0331 0.032 Uiso 1 1 calc R
C3 C 0.2019(3) 0.7316(3) 0.2339(2) 0.0218(8) Uani 1 1 d .
C4 C 0.3129(3) 0.9238(3) 0.1634(2) 0.0233(8) Uani 1 1 d .
C5 C -0.0097(3) 1.3449(3) 0.0388(2) 0.0318(10) Uani 1 1 d .
H5 H -0.0271 1.4132 0.0576 0.038 Uiso 1 1 calc R
C6 C 0.2269(3) 0.9717(3) 0.1669(2) 0.0227(8) Uani 1 1 d .
H6 H 0.1911 0.9462 0.2011 0.027 Uiso 1 1 calc R
C7 C 0.1941(3) 1.0574(3) 0.1194(2) 0.0245(8) Uani 1 1 d .
H7 H 0.1360 1.0870 0.1221 0.029 Uiso 1 1 calc R
C8 C -0.0481(3) 1.1686(4) -0.0205(2) 0.0322(10) Uani 1 1 d .
H8 H -0.0911 1.1167 -0.0411 0.039 Uiso 1 1 calc R
C9 C 0.1121(3) 1.2211(3) 0.0111(2) 0.0269(9) Uani 1 1 d .
C10 C 0.0445(3) 1.1472(3) -0.0199(2) 0.0314(10) Uani 1 1 d .
H10 H 0.0624 1.0809 -0.0410 0.038 Uiso 1 1 calc R
C11 C 0.2457(3) 1.0998(3) 0.0683(2) 0.0245(9) Uani 1 1 d .
C12 C 0.0820(3) 1.3206(4) 0.0399(2) 0.0305(9) Uani 1 1 d .
H12 H 0.1252 1.3723 0.0605 0.037 Uiso 1 1 calc R
C13 C 0.0474(3) 0.6720(4) 0.2404(3) 0.0378(11) Uani 1 1 d .
H13 H -0.0050 0.6716 0.2635 0.045 Uiso 1 1 calc R
C14 C 0.4763(3) 0.5208(4) 0.2296(2) 0.0360(11) Uani 1 1 d .
H14 H 0.4498 0.4598 0.2035 0.043 Uiso 1 1 calc R
C15 C 0.2875(3) 0.7952(3) 0.2625(2) 0.0246(8) Uani 1 1 d .
H15A H 0.2703 0.8634 0.2863 0.030 Uiso 1 1 calc R
H15B H 0.3237 0.7489 0.2982 0.030 Uiso 1 1 calc R
C16 C 0.3667(3) 0.9670(3) 0.1128(2) 0.0284(9) Uani 1 1 d .
H16 H 0.4250 0.9380 0.1104 0.034 Uiso 1 1 calc R
C17 C 0.4418(3) 0.8297(4) 0.2365(3) 0.0315(10) Uani 1 1 d .
H17A H 0.4483 0.8749 0.2800 0.038 Uiso 1 1 calc R
H17B H 0.4770 0.8657 0.2024 0.038 Uiso 1 1 calc R
C18 C -0.0770(3) 1.2688(4) 0.0099(2) 0.0293(9) Uani 1 1 d .
C19 C 0.1301(3) 0.6111(4) 0.1468(2) 0.0284(9) Uani 1 1 d .
H19 H 0.1329 0.5682 0.1056 0.034 Uiso 1 1 calc R
C20 C 0.0497(3) 0.6118(4) 0.1771(3) 0.0341(10) Uani 1 1 d .
H20 H -0.0017 0.5730 0.1558 0.041 Uiso 1 1 calc R
C21 C 0.1248(3) 0.7332(4) 0.2691(2) 0.0337(10) Uani 1 1 d .
H21 H 0.1243 0.7745 0.3113 0.040 Uiso 1 1 calc R
C22 C 0.4799(3) 0.7129(4) 0.2538(2) 0.0279(9) Uani 1 1 d .
C23 C -0.4649(3) 1.3303(4) -0.0405(2) 0.0312(10) Uani 1 1 d .
H23 H -0.4985 1.3653 -0.0797 0.037 Uiso 1 1 calc R
C24 C 0.5535(3) 0.6979(4) 0.3069(2) 0.0378(11) Uani 1 1 d .
H24 H 0.5788 0.7594 0.3332 0.045 Uiso 1 1 calc R
C25 C -0.3300(3) 1.2449(4) 0.0098(2) 0.0343(10) Uani 1 1 d .
C26 C -0.5046(4) 1.3163(5) 0.0218(3) 0.0473(13) Uani 1 1 d .
H26 H -0.5640 1.3409 0.0249 0.057 Uiso 1 1 calc R
C27 C 0.5500(4) 0.5016(5) 0.2808(3) 0.0478(13) Uani 1 1 d .
H27 H 0.5736 0.4291 0.2889 0.057 Uiso 1 1 calc R
C28 C 0.5884(4) 0.5923(5) 0.3200(3) 0.0464(13) Uani 1 1 d .
H28 H 0.6379 0.5813 0.3553 0.056 Uiso 1 1 calc R
C29 C -0.3662(4) 1.2279(6) 0.0734(3) 0.0598(16) Uani 1 1 d .
H29 H -0.3319 1.1921 0.1119 0.072 Uiso 1 1 calc R
C30 C -0.4536(5) 1.2647(6) 0.0789(3) 0.0682(19) Uani 1 1 d .
H30 H -0.4784 1.2546 0.1217 0.082 Uiso 1 1 calc R
C31 C -0.2347(3) 1.2040(4) -0.0006(3) 0.0370(11) Uani 1 1 d .
H31A H -0.2169 1.1428 0.0327 0.044 Uiso 1 1 calc R
H31B H -0.2351 1.1752 -0.0491 0.044 Uiso 1 1 calc R
C32 C 0.7914(4) 0.5643(5) 0.1218(4) 0.0590(16) Uani 1 1 d .
H32A H 0.8049 0.5894 0.0749 0.071 Uiso 1 1 calc R
H32B H 0.8191 0.6180 0.1571 0.071 Uiso 1 1 calc R
C33 C 0.6938(4) 0.5662(6) 0.1224(4) 0.073(2) Uani 1 1 d .
H33A H 0.6653 0.5149 0.0866 0.110 Uiso 1 1 calc R
H33B H 0.6712 0.6413 0.1119 0.110 Uiso 1 1 calc R
H33C H 0.6796 0.5436 0.1689 0.110 Uiso 1 1 calc R
Cl1 Cl 0.30884(7) 0.46364(8) 0.09839(5) 0.0285(3) Uani 1 1 d .
Cl2 Cl 0.66155(8) 0.92778(10) 0.16423(6) 0.0399(3) Uani 1 1 d .
N1 N 0.4410(2) 0.6253(3) 0.21574(18) 0.0279(8) Uani 1 1 d .
N2 N 0.3442(2) 0.8263(3) 0.20601(18) 0.0242(7) Uani 1 1 d .
N3 N 0.2048(2) 0.6694(3) 0.17392(18) 0.0242(7) Uani 1 1 d .
N4 N -0.1689(3) 1.2948(3) 0.0114(2) 0.0327(8) Uani 1 1 d .
H4A H -0.1846 1.3483 -0.0219 0.039 Uiso 1 1 calc R
H4B H -0.1745 1.3256 0.0546 0.039 Uiso 1 1 calc R
N5 N -0.3792(2) 1.2951(3) -0.04640(17) 0.0220(7) Uani 1 1 d .
O1 O 0.5990(3) 0.8570(4) 0.1195(2) 0.0646(12) Uani 1 1 d .
O2 O 0.6129(3) 1.0177(4) 0.1941(2) 0.0702(13) Uani 1 1 d .
O3 O 0.7258(3) 0.9722(4) 0.1222(3) 0.0762(15) Uani 1 1 d .
O4 O 0.7041(5) 0.8634(5) 0.2231(3) 0.105(2) Uani 1 1 d .
O5 O 0.8329(3) 0.4571(3) 0.13649(18) 0.0475(9) Uani 1 1 d .
H5A H 0.8283 0.4391 0.1781 0.071 Uiso 1 1 calc R

loop_
_atom_site_aniso_label
_atom_site_aniso_U_11
_atom_site_aniso_U_22
_atom_site_aniso_U_33
_atom_site_aniso_U_23
_atom_site_aniso_U_13
_atom_site_aniso_U_12
Zn1 0.0290(3) 0.0234(3) 0.0259(3) -0.00089(17) 0.0114(2) 0.00013(18)
C1 0.032(2) 0.027(2) 0.032(2) 0.0014(17) 0.0041(19) -0.0011(18)
C2 0.027(2) 0.025(2) 0.030(2) 0.0022(16) 0.0114(18) -0.0041(17)
C3 0.025(2) 0.0167(18) 0.0246(19) 0.0014(15) 0.0057(16) 0.0007(15)
C4 0.026(2) 0.0176(19) 0.027(2) 0.0002(15) 0.0065(17) -0.0014(16)
C5 0.043(3) 0.022(2) 0.032(2) -0.0036(17) 0.010(2) 0.0004(18)
C6 0.025(2) 0.0188(19) 0.0246(19) 0.0011(15) 0.0053(16) -0.0048(16)
C7 0.023(2) 0.022(2) 0.029(2) -0.0056(16) 0.0040(17) -0.0009(16)
C8 0.036(3) 0.025(2) 0.034(2) -0.0040(18) 0.000(2) -0.0011(18)
C9 0.037(2) 0.021(2) 0.0224(19) 0.0052(15) 0.0059(17) 0.0040(17)
C10 0.037(3) 0.021(2) 0.036(2) -0.0048(17) 0.004(2) 0.0052(18)
C11 0.033(2) 0.0168(19) 0.0234(19) -0.0020(15) 0.0027(17) -0.0044(16)
C12 0.037(3) 0.026(2) 0.030(2) -0.0012(17) 0.0076(19) -0.0037(18)
C13 0.029(2) 0.035(2) 0.053(3) -0.006(2) 0.022(2) -0.0032(19)
C14 0.044(3) 0.028(2) 0.036(2) -0.0003(18) 0.004(2) 0.009(2)
C15 0.030(2) 0.023(2) 0.0220(19) 0.0003(15) 0.0075(17) -0.0012(16)
C16 0.028(2) 0.024(2) 0.036(2) 0.0011(17) 0.0123(18) 0.0020(17)
C17 0.026(2) 0.028(2) 0.040(2) 0.0004(18) 0.0024(19) -0.0030(18)
C18 0.032(2) 0.028(2) 0.030(2) 0.0054(17) 0.0110(18) 0.0049(18)
C19 0.030(2) 0.025(2) 0.030(2) -0.0024(17) 0.0016(18) 0.0029(17)
C20 0.027(2) 0.023(2) 0.051(3) -0.0040(19) 0.001(2) 0.0020(18)
C21 0.037(3) 0.031(2) 0.037(2) -0.0094(19) 0.019(2) -0.0059(19)
C22 0.028(2) 0.030(2) 0.027(2) -0.0002(17) 0.0066(17) -0.0004(18)
C23 0.026(2) 0.037(2) 0.033(2) 0.0033(18) 0.0109(19) 0.0036(18)
C24 0.036(3) 0.046(3) 0.030(2) -0.002(2) 0.000(2) 0.005(2)
C25 0.033(3) 0.035(2) 0.034(2) 0.0062(19) 0.002(2) -0.0049(19)
C26 0.038(3) 0.056(3) 0.054(3) 0.002(3) 0.026(3) 0.007(2)
C27 0.056(3) 0.042(3) 0.043(3) 0.002(2) -0.006(3) 0.017(3)
C28 0.049(3) 0.052(3) 0.035(3) 0.001(2) -0.008(2) 0.013(3)
C29 0.060(4) 0.086(5) 0.034(3) 0.019(3) 0.006(3) 0.007(3)
C30 0.076(4) 0.097(5) 0.039(3) 0.017(3) 0.033(3) 0.006(4)
C31 0.033(3) 0.035(3) 0.041(3) 0.003(2) -0.007(2) 0.003(2)
C32 0.056(4) 0.053(4) 0.070(4) 0.013(3) 0.013(3) 0.012(3)
C33 0.039(3) 0.068(4) 0.112(6) 0.009(4) 0.005(4) 0.009(3)
Cl1 0.0312(6) 0.0223(5) 0.0338(5) -0.0021(4) 0.0112(4) 0.0001(4)
Cl2 0.0369(6) 0.0469(7) 0.0375(6) -0.0086(5) 0.0109(5) -0.0097(5)
N1 0.030(2) 0.0306(19) 0.0231(17) 0.0011(14) 0.0035(15) 0.0033(15)
N2 0.0244(18) 0.0225(17) 0.0271(17) 0.0006(13) 0.0083(14) -0.0007(14)
N3 0.0285(19) 0.0199(16) 0.0250(17) -0.0013(13) 0.0059(15) 0.0011(14)
N4 0.036(2) 0.029(2) 0.0337(19) 0.0005(15) 0.0082(17) 0.0022(16)
N5 0.0201(17) 0.0212(17) 0.0256(17) 0.0017(13) 0.0067(14) 0.0005(13)
O1 0.040(2) 0.078(3) 0.077(3) -0.037(2) 0.011(2) -0.021(2)
O2 0.077(3) 0.062(3) 0.078(3) -0.026(2) 0.033(3) 0.001(2)
O3 0.065(3) 0.094(3) 0.078(3) -0.030(3) 0.043(2) -0.041(3)
O4 0.164(6) 0.078(4) 0.064(3) 0.009(3) -0.022(4) 0.032(4)
O5 0.055(2) 0.053(2) 0.0358(18) -0.0011(15) 0.0096(17) 0.0245(18)

loop_
_atom_type_symbol
_atom_type_description
_atom_type_scat_dispersion_real
_atom_type_scat_dispersion_imag
_atom_type_scat_source
C C 0.0033 0.0016 'International Tables Vol C Tables 4.2.6.8 and 6.1.1.4'
H H 0.0000 0.0000 'International Tables Vol C Tables 4.2.6.8 and 6.1.1.4'
N N 0.0061 0.0033 'International Tables Vol C Tables 4.2.6.8 and 6.1.1.4'
O O 0.0106 0.0060 'International Tables Vol C Tables 4.2.6.8 and 6.1.1.4'
Cl Cl 0.1484 0.1585 'International Tables Vol C Tables 4.2.6.8 and 6.1.1.4'
Zn Zn 0.2839 1.4301 'International Tables Vol C Tables 4.2.6.8 and 6.1.1.4'

loop_
_geom_angle_atom_site_label_1
_geom_angle_atom_site_label_2
_geom_angle_atom_site_label_3
_geom_angle
_geom_angle_site_symmetry_1
_geom_angle_site_symmetry_3
N3 Zn1 N5 132.51(14) . 3_575
N3 Zn1 N1 115.87(14) . .
N5 Zn1 N1 107.10(14) 3_575 .
N3 Zn1 Cl1 97.56(10) . .
N5 Zn1 Cl1 95.09(9) 3_575 .
N1 Zn1 Cl1 98.51(10) . .
N3 Zn1 N2 75.60(12) . .
N5 Zn1 N2 98.36(12) 3_575 .
N1 Zn1 N2 74.47(13) . .
Cl1 Zn1 N2 166.18(8) . .
C9 C1 C11 115.9(3) . .
C9 C1 H1A 108.3 . .
C11 C1 H1A 108.3 . .
C9 C1 H1B 108.3 . .
C11 C1 H1B 108.3 . .
H1A C1 H1B 107.4 . .
C16 C2 C11 122.3(4) . .
C16 C2 H2 118.8 . .
C11 C2 H2 118.8 . .
N3 C3 C21 121.3(4) . .
N3 C3 C15 117.2(3) . .
C21 C3 C15 121.4(3) . .
C6 C4 C16 118.3(4) . .
C6 C4 N2 121.9(3) . .
C16 C4 N2 119.7(4) . .
C12 C5 C18 121.0(4) . .
C12 C5 H5 119.5 . .
C18 C5 H5 119.5 . .
C4 C6 C7 120.6(4) . .
C4 C6 H6 119.7 . .
C7 C6 H6 119.7 . .
C11 C7 C6 121.8(4) . .
C11 C7 H7 119.1 . .
C6 C7 H7 119.1 . .
C10 C8 C18 119.9(4) . .
C10 C8 H8 120.1 . .
C18 C8 H8 120.1 . .
C12 C9 C10 116.6(4) . .
C12 C9 C1 122.0(4) . .
C10 C9 C1 121.4(4) . .
C8 C10 C9 122.6(4) . .
C8 C10 H10 118.7 . .
C9 C10 H10 118.7 . .
C7 C11 C2 116.9(4) . .
C7 C11 C1 123.4(4) . .
C2 C11 C1 119.7(4) . .
C5 C12 C9 122.0(4) . .
C5 C12 H12 119.0 . .
C9 C12 H12 119.0 . .
C20 C13 C21 119.3(4) . .
C20 C13 H13 120.3 . .
C21 C13 H13 120.3 . .
N1 C14 C27 122.4(5) . .
N1 C14 H14 118.8 . .
C27 C14 H14 118.8 . .
N2 C15 C3 113.0(3) . .
N2 C15 H15A 109.0 . .
C3 C15 H15A 109.0 . .
N2 C15 H15B 109.0 . .
C3 C15 H15B 109.0 . .
H15A C15 H15B 107.8 . .
C2 C16 C4 120.0(4) . .
C2 C16 H16 120.0 . .
C4 C16 H16 120.0 . .
N2 C17 C22 112.0(3) . .
N2 C17 H17A 109.2 . .
C22 C17 H17A 109.2 . .
N2 C17 H17B 109.2 . .
C22 C17 H17B 109.2 . .
H17A C17 H17B 107.9 . .
N4 C18 C5 119.5(4) . .
N4 C18 C8 122.6(4) . .
C5 C18 C8 117.8(4) . .
N3 C19 C20 123.1(4) . .
N3 C19 H19 118.4 . .
C20 C19 H19 118.4 . .
C19 C20 C13 118.0(4) . .
C19 C20 H20 121.0 . .
C13 C20 H20 121.0 . .
C3 C21 C13 119.1(4) . .
C3 C21 H21 120.5 . .
C13 C21 H21 120.5 . .
N1 C22 C24 121.6(4) . .
N1 C22 C17 118.0(4) . .
C24 C22 C17 120.4(4) . .
N5 C23 C26 122.2(4) . .
N5 C23 H23 118.9 . .
C26 C23 H23 118.9 . .
C28 C24 C22 119.3(5) . .
C28 C24 H24 120.3 . .
C22 C24 H24 120.3 . .
N5 C25 C29 121.0(5) . .
N5 C25 C31 117.2(4) . .
C29 C25 C31 121.7(5) . .
C30 C26 C23 117.8(5) . .
C30 C26 H26 121.1 . .
C23 C26 H26 121.1 . .
C14 C27 C28 118.5(5) . .
C14 C27 H27 120.7 . .
C28 C27 H27 120.7 . .
C24 C28 C27 119.8(5) . .
C24 C28 H28 120.1 . .
C27 C28 H28 120.1 . .
C30 C29 C25 119.0(5) . .
C30 C29 H29 120.5 . .
C25 C29 H29 120.5 . .
C26 C30 C29 120.5(5) . .
C26 C30 H30 119.7 . .
C29 C30 H30 119.7 . .
N4 C31 C25 110.7(4) . .
N4 C31 H31A 109.5 . .
C25 C31 H31A 109.5 . .
N4 C31 H31B 109.5 . .
C25 C31 H31B 109.5 . .
H31A C31 H31B 108.1 . .
O5 C32 C33 114.7(5) . .
O5 C32 H32A 108.6 . .
C33 C32 H32A 108.6 . .
O5 C32 H32B 108.6 . .
C33 C32 H32B 108.6 . .
H32A C32 H32B 107.6 . .
C32 C33 H33A 109.5 . .
C32 C33 H33B 109.5 . .
H33A C33 H33B 109.5 . .
C32 C33 H33C 109.5 . .
H33A C33 H33C 109.5 . .
H33B C33 H33C 109.5 . .
O3 Cl2 O4 112.0(4) . .
O3 Cl2 O1 108.5(3) . .
O4 Cl2 O1 109.2(3) . .
O3 Cl2 O2 110.2(3) . .
O4 Cl2 O2 106.7(3) . .
O1 Cl2 O2 110.3(3) . .
C22 N1 C14 118.3(4) . .
C22 N1 Zn1 120.9(3) . .
C14 N1 Zn1 120.7(3) . .
C4 N2 C15 115.2(3) . .
C4 N2 C17 114.8(3) . .
C15 N2 C17 109.8(3) . .
C4 N2 Zn1 112.8(2) . .
C15 N2 Zn1 98.2(2) . .
C17 N2 Zn1 104.4(2) . .
C19 N3 C3 119.1(4) . .
C19 N3 Zn1 122.4(3) . .
C3 N3 Zn1 117.9(3) . .
C18 N4 C31 117.8(4) . .
C18 N4 H4A 107.9 . .
C31 N4 H4A 107.9 . .
C18 N4 H4B 107.9 . .
C31 N4 H4B 107.9 . .
H4A N4 H4B 107.2 . .
C25 N5 C23 119.5(4) . .
C25 N5 Zn1 125.4(3) . 3_575
C23 N5 Zn1 114.2(3) . 3_575
C32 O5 H5A 109.5 . .

loop_
_geom_bond_atom_site_label_1
_geom_bond_atom_site_label_2
_geom_bond_distance
_geom_bond_site_symmetry_2
Zn1 N3 2.042(3) .
Zn1 N5 2.044(3) 3_575
Zn1 N1 2.092(4) .
Zn1 Cl1 2.3223(11) .
Zn1 N2 2.454(3) .
C1 C9 1.503(6) .
C1 C11 1.514(6) .
C1 H1A 0.9700 .
C1 H1B 0.9700 .
C2 C16 1.386(6) .
C2 C11 1.401(6) .
C2 H2 0.9300 .
C3 N3 1.348(5) .
C3 C21 1.382(6) .
C3 C15 1.506(6) .
C4 C6 1.394(6) .
C4 C16 1.406(6) .
C4 N2 1.445(5) .
C5 C12 1.377(7) .
C5 C18 1.396(6) .
C5 H5 0.9300 .
C6 C7 1.395(6) .
C6 H6 0.9300 .
C7 C11 1.389(6) .
C7 H7 0.9300 .
C8 C10 1.383(6) .
C8 C18 1.404(6) .
C8 H8 0.9300 .
C9 C12 1.390(6) .
C9 C10 1.395(6) .
C10 H10 0.9300 .
C12 H12 0.9300 .
C13 C20 1.388(7) .
C13 C21 1.398(7) .
C13 H13 0.9300 .
C14 N1 1.353(6) .
C14 C27 1.374(7) .
C14 H14 0.9300 .
C15 N2 1.474(5) .
C15 H15A 0.9700 .
C15 H15B 0.9700 .
C16 H16 0.9300 .
C17 N2 1.477(6) .
C17 C22 1.510(6) .
C17 H17A 0.9700 .
C17 H17B 0.9700 .
C18 N4 1.390(6) .
C19 N3 1.342(6) .
C19 C20 1.374(6) .
C19 H19 0.9300 .
C20 H20 0.9300 .
C21 H21 0.9300 .
C22 N1 1.345(6) .
C22 C24 1.387(6) .
C23 N5 1.345(5) .
C23 C26 1.379(6) .
C23 H23 0.9300 .
C24 C28 1.362(7) .
C24 H24 0.9300 .
C25 N5 1.339(6) .
C25 C29 1.379(7) .
C25 C31 1.519(6) .
C26 C30 1.371(9) .
C26 H26 0.9300 .
C27 C28 1.380(8) .
C27 H27 0.9300 .
C28 H28 0.9300 .
C29 C30 1.373(9) .
C29 H29 0.9300 .
C30 H30 0.9300 .
C31 N4 1.444(6) .
C31 H31A 0.9700 .
C31 H31B 0.9700 .
C32 O5 1.418(7) .
C32 C33 1.437(8) .
C32 H32A 0.9700 .
C32 H32B 0.9700 .
C33 H33A 0.9600 .
C33 H33B 0.9600 .
C33 H33C 0.9600 .
Cl2 O3 1.405(4) .
Cl2 O4 1.420(5) .
Cl2 O1 1.434(4) .
Cl2 O2 1.435(4) .
N4 H4A 0.9000 .
N4 H4B 0.9000 .
N5 Zn1 2.044(3) 3_575
O5 H5A 0.8200 .

loop_
_geom_torsion_atom_site_label_1
_geom_torsion_atom_site_label_2
_geom_torsion_atom_site_label_3
_geom_torsion_atom_site_label_4
_geom_torsion
_geom_torsion_site_symmetry_1
_geom_torsion_site_symmetry_4
C16 C4 C6 C7 2.3(6) . .
N2 C4 C6 C7 -172.6(4) . .
C4 C6 C7 C11 -1.3(6) . .
C11 C1 C9 C12 106.5(5) . .
C11 C1 C9 C10 -71.1(5) . .
C18 C8 C10 C9 1.0(7) . .
C12 C9 C10 C8 -1.9(6) . .
C1 C9 C10 C8 175.8(4) . .
C6 C7 C11 C2 -0.1(6) . .
C6 C7 C11 C1 179.4(4) . .
C16 C2 C11 C7 0.5(6) . .
C16 C2 C11 C1 -179.0(4) . .
C9 C1 C11 C7 -11.3(6) . .
C9 C1 C11 C2 168.2(4) . .
C18 C5 C12 C9 1.5(7) . .
C10 C9 C12 C5 0.7(6) . .
C1 C9 C12 C5 -177.0(4) . .
N3 C3 C15 N2 28.2(5) . .
C21 C3 C15 N2 -154.3(4) . .
C11 C2 C16 C4 0.5(6) . .
C6 C4 C16 C2 -1.9(6) . .
N2 C4 C16 C2 173.2(4) . .
C12 C5 C18 N4 178.3(4) . .
C12 C5 C18 C8 -2.4(6) . .
C10 C8 C18 N4 -179.5(4) . .
C10 C8 C18 C5 1.2(6) . .
N3 C19 C20 C13 -2.8(7) . .
C21 C13 C20 C19 2.8(7) . .
N3 C3 C21 C13 -2.1(7) . .
C15 C3 C21 C13 -179.5(4) . .
C20 C13 C21 C3 -0.5(7) . .
N2 C17 C22 N1 26.9(5) . .
N2 C17 C22 C24 -153.8(4) . .
N1 C22 C24 C28 1.2(7) . .
C17 C22 C24 C28 -178.1(4) . .
N5 C23 C26 C30 0.2(8) . .
N1 C14 C27 C28 0.9(8) . .
C22 C24 C28 C27 -0.3(8) . .
C14 C27 C28 C24 -0.6(8) . .
N5 C25 C29 C30 -0.8(9) . .
C31 C25 C29 C30 -178.6(6) . .
C23 C26 C30 C29 -0.5(10) . .
C25 C29 C30 C26 0.8(11) . .
N5 C25 C31 N4 84.2(5) . .
C29 C25 C31 N4 -97.9(6) . .
C24 C22 N1 C14 -1.0(6) . .
C17 C22 N1 C14 178.3(4) . .
C24 C22 N1 Zn1 179.0(3) . .
C17 C22 N1 Zn1 -1.7(5) . .
C27 C14 N1 C22 0.0(7) . .
C27 C14 N1 Zn1 179.9(4) . .
N3 Zn1 N1 C22 -78.5(3) . .
N5 Zn1 N1 C22 80.8(3) 3_575 .
Cl1 Zn1 N1 C22 178.8(3) . .
N2 Zn1 N1 C22 -13.4(3) . .
N3 Zn1 N1 C14 101.6(3) . .
N5 Zn1 N1 C14 -99.2(3) 3_575 .
Cl1 Zn1 N1 C14 -1.2(3) . .
N2 Zn1 N1 C14 166.6(3) . .
C6 C4 N2 C15 -11.2(5) . .
C16 C4 N2 C15 174.0(4) . .
C6 C4 N2 C17 -140.2(4) . .
C16 C4 N2 C17 45.0(5) . .
C6 C4 N2 Zn1 100.4(4) . .
C16 C4 N2 Zn1 -74.5(4) . .
C3 C15 N2 C4 79.0(4) . .
C3 C15 N2 C17 -149.6(3) . .
C3 C15 N2 Zn1 -41.0(3) . .
C22 C17 N2 C4 -157.2(3) . .
C22 C17 N2 C15 71.2(4) . .
C22 C17 N2 Zn1 -33.2(4) . .
N3 Zn1 N2 C4 -87.0(3) . .
N5 Zn1 N2 C4 44.8(3) 3_575 .
N1 Zn1 N2 C4 150.3(3) . .
Cl1 Zn1 N2 C4 -148.7(3) . .
N3 Zn1 N2 C15 34.7(2) . .
N5 Zn1 N2 C15 166.6(2) 3_575 .
N1 Zn1 N2 C15 -87.9(2) . .
Cl1 Zn1 N2 C15 -27.0(5) . .
N3 Zn1 N2 C17 147.6(3) . .
N5 Zn1 N2 C17 -80.5(3) 3_575 .
N1 Zn1 N2 C17 25.0(2) . .
Cl1 Zn1 N2 C17 86.0(4) . .
C20 C19 N3 C3 0.3(6) . .
C20 C19 N3 Zn1 170.9(3) . .
C21 C3 N3 C19 2.2(6) . .
C15 C3 N3 C19 179.7(4) . .
C21 C3 N3 Zn1 -168.8(3) . .
C15 C3 N3 Zn1 8.8(4) . .
N5 Zn1 N3 C19 76.3(4) 3_575 .
N1 Zn1 N3 C19 -131.1(3) . .
Cl1 Zn1 N3 C19 -27.8(3) . .
N2 Zn1 N3 C19 164.5(3) . .
N5 Zn1 N3 C3 -113.0(3) 3_575 .
N1 Zn1 N3 C3 39.6(3) . .
Cl1 Zn1 N3 C3 142.9(3) . .
N2 Zn1 N3 C3 -24.8(3) . .
C5 C18 N4 C31 -163.7(4) . .
C8 C18 N4 C31 17.0(6) . .
C25 C31 N4 C18 174.7(4) . .
C29 C25 N5 C23 0.5(7) . .
C31 C25 N5 C23 178.4(4) . .
C29 C25 N5 Zn1 168.8(4) . 3_575
C31 C25 N5 Zn1 -13.3(6) . 3_575
C26 C23 N5 C25 -0.2(7) . .
C26 C23 N5 Zn1 -169.7(4) . 3_575
